data_7051020
loop_
_publ_author_name
'Santiago Uriel'
'Kamal Boubekeur'
'Patrick Batail'
'Jesus Orduna'
'Andr\'e Perrin'

_publ_section_title
;
 Inertness of the [Re6Se5Cl3]5+ cluster core to substitution by
 OH&#x2212; in organic solutions: synthesis, structural and liquid
 secondary ion mass spectroscopy characterization of K(H2O)2[Re6Se5Cl9]
 and (n-Bu4N)[Re6Se5Cl9] and the crystal structure of
 (n-Bu4N)2[Re6Se6Cl8]
;
_journal_issue 5
_journal_name_full 'New J. Chem.'
_journal_page_first 737
_journal_page_last 740
_journal_paper_doi 10.1039/b005231k
_journal_volume 25
_journal_year 2001
_chemical_formula_moiety '(C16 H36 N 1+, Re6 Se5 Cl9 1-'
_chemical_formula_structural '((C4H9)4N) (Re6Se5Cl9)'
_chemical_formula_sum 'C16 H36 Cl9 N Re6 Se5'
_chemical_formula_weight 2073.51
_chemical_name_common (nBu4N)[Re6Se5Cl9]
_chemical_name_systematic
;
tetra-n-butylammonium penta-\m~eq~3-seleno-tri-\m~eq~3-chloro-
hexachloro-octahedro-hexarhenate(III)
;
_space_group_IT_number 2
_symmetry_cell_setting triclinic
_symmetry_space_group_name_Hall '-P 1'
_symmetry_space_group_name_H-M 'P -1'
_atom_sites_solution_hydrogens geom
_atom_sites_solution_primary direct
_atom_sites_solution_secondary difmap
_audit_creation_method SHELXL
_cell_angle_alpha 100.83(3)
_cell_angle_beta 99.62(3)
_cell_angle_gamma 87.51(3)
_cell_formula_units_Z 2
_cell_length_a 10.775(2)
_cell_length_b 17.101(3)
_cell_length_c 10.602(2)
_cell_measurement_reflns_used 25
_cell_measurement_temperature 293(2)
_cell_measurement_theta_max 15.4
_cell_measurement_theta_min 10.1
_cell_volume 1891.6(7)
_computing_cell_refinement 'CAD4 EXPRESS'
_computing_data_collection 'CAD4 EXPRESS'
_computing_data_reduction 'XCAD4 (Harms, 1993)'
_computing_molecular_graphics 'ORTEP (Johnson, 1976)'
_computing_publication_material 'SHELXL-93 (Sheldrick, 1993)'
_computing_structure_refinement 'SHELXL-93 (Sheldrick, 1993)'
_computing_structure_solution 'SHELXS-86 (Sheldrick, 1990)'
_diffrn_ambient_temperature 293(2)
_diffrn_measurement_device_type 'Enraf Nonius CAD4'
_diffrn_measurement_method \w--2\q
_diffrn_radiation_monochromator graphite
_diffrn_radiation_source 'fine-focus sealed tube'
_diffrn_radiation_type MoK\a
_diffrn_radiation_wavelength 0.71073
_diffrn_reflns_av_R_equivalents 0.0170
_diffrn_reflns_av_sigmaI/netI 0.0755
_diffrn_reflns_limit_h_max 12
_diffrn_reflns_limit_h_min -12
_diffrn_reflns_limit_k_max 19
_diffrn_reflns_limit_k_min -20
_diffrn_reflns_limit_l_max 11
_diffrn_reflns_limit_l_min 0
_diffrn_reflns_number 6715
_diffrn_reflns_theta_max 24.97
_diffrn_reflns_theta_min 1.21
_diffrn_standards_decay_% 0
_diffrn_standards_interval_time 60
_diffrn_standards_number 3
_exptl_absorpt_coefficient_mu 24.580
_exptl_absorpt_correction_T_max 0.6319
_exptl_absorpt_correction_T_min 0.3135
_exptl_absorpt_correction_type psi-scan
_exptl_absorpt_process_details 'SHELXTL (Sheldrick, 1995)'
_exptl_crystal_colour 'intense red'
_exptl_crystal_density_diffrn 3.640
_exptl_crystal_density_meas ?
_exptl_crystal_density_method .
_exptl_crystal_description paralelepipedic
_exptl_crystal_F_000 1824
_exptl_crystal_size_max 0.16
_exptl_crystal_size_mid 0.12
_exptl_crystal_size_min 0.11
_refine_diff_density_max 2.050
_refine_diff_density_min -2.605
_refine_diff_density_rms 0.531
_refine_ls_extinction_method none
_refine_ls_goodness_of_fit_all 1.188
_refine_ls_goodness_of_fit_ref 1.311
_refine_ls_hydrogen_treatment constr
_refine_ls_matrix_type full
_refine_ls_number_parameters 350
_refine_ls_number_reflns 6333
_refine_ls_number_restraints 8
_refine_ls_restrained_S_all 1.215
_refine_ls_restrained_S_obs 1.309
_refine_ls_R_factor_all 0.1000
_refine_ls_R_factor_gt 0.0345
_refine_ls_shift/esd_mean 0.000
_refine_ls_shift/su_max 0.000
_refine_ls_structure_factor_coef Fsqd
_refine_ls_weighting_details 'calc w=1/[\s^2^(Fo^2^)+(0.0807P)^2^+5.6379P] where P=(Fo^2^+2Fc^2^)/3'
_refine_ls_weighting_scheme calc
_refine_ls_wR_factor_all 0.1545
_refine_ls_wR_factor_ref 0.1295
_reflns_number_gt 3946
_reflns_number_total 6334
_reflns_observed_criterion >2sigma(I)
_cod_data_source_file b005231k.txt
_cod_data_source_block tbarese
_cod_depositor_comments
;
The following automatic conversions were performed:
'_symmetry_cell_setting' value 'Triclinic' changed to 'triclinic'
according to '/home/saulius/struct/CIF-dictionaries/cif_core.dic'
dictionary named 'cif_core.dic' version 2.4.1 from 2010-06-29.

Automatic conversion script
Id: cif_fix_enum 1527 2010-12-29 10:47:43Z saulius 
;
_cod_original_sg_symbol_H-M P-1
_cod_database_code 7051020

loop_
_symmetry_equiv_pos_as_xyz
'x, y, z'
'-x, -y, -z'

loop_
_atom_site_aniso_label
_atom_site_aniso_U_11
_atom_site_aniso_U_22
_atom_site_aniso_U_33
_atom_site_aniso_U_23
_atom_site_aniso_U_13
_atom_site_aniso_U_12
Re1 0.0294(4) 0.0199(4) 0.0353(5) 0.0069(3) 0.0085(4) 0.0041(3)
Re2 0.0283(4) 0.0257(4) 0.0328(5) 0.0097(4) 0.0026(3) 0.0036(3)
Re3 0.0266(4) 0.0209(4) 0.0370(5) 0.0080(4) 0.0083(3) 0.0010(3)
Re4 0.0301(4) 0.0261(4) 0.0425(5) 0.0138(4) 0.0054(4) 0.0005(3)
Re5 0.0327(5) 0.0260(4) 0.0398(5) 0.0178(4) -0.0026(4) -0.0003(3)
Re6 0.0302(4) 0.0243(4) 0.0387(5) 0.0123(4) -0.0010(4) -0.0013(3)
Se1 0.037(2) 0.030(2) 0.043(2) -0.0020(13) 0.0014(13) -0.0063(12)
Se2 0.045(2) 0.0237(15) 0.049(2) 0.0133(12) 0.0127(13) 0.0086(11)
Se3 0.0255(15) 0.039(2) 0.057(2) 0.0125(14) 0.0074(13) 0.0081(11)
Se4 0.044(2) 0.035(2) 0.040(2) 0.0118(14) 0.0149(14) 0.0039(14)
Se5 0.053(2) 0.039(2) 0.036(2) 0.0101(13) 0.0043(14) -0.0050(14)
Se6 0.036(2) 0.026(2) 0.059(2) 0.0144(13) 0.0027(13) 0.0031(11)
Se7 0.030(2) 0.036(2) 0.056(2) 0.0165(14) -0.0066(13) 0.0002(12)
Se8 0.036(2) 0.026(2) 0.052(2) 0.018(2) 0.0055(15) -0.0049(13)
Cl1 0.037(2) 0.030(2) 0.043(2) -0.0020(13) 0.0014(13) -0.0063(12)
Cl2 0.045(2) 0.0237(15) 0.049(2) 0.0133(12) 0.0127(13) 0.0086(11)
Cl3 0.0255(15) 0.039(2) 0.057(2) 0.0125(14) 0.0074(13) 0.0081(11)
Cl4 0.044(2) 0.035(2) 0.040(2) 0.0118(14) 0.0149(14) 0.0039(14)
Cl5 0.053(2) 0.039(2) 0.036(2) 0.0101(13) 0.0043(14) -0.0050(14)
Cl6 0.036(2) 0.026(2) 0.059(2) 0.0144(13) 0.0027(13) 0.0031(11)
Cl7 0.030(2) 0.036(2) 0.056(2) 0.0165(14) -0.0066(13) 0.0002(12)
Cl8 0.036(2) 0.026(2) 0.052(2) 0.018(2) 0.0055(15) -0.0049(13)
Cl10 0.058(4) 0.025(3) 0.062(4) 0.002(3) 0.028(3) 0.014(3)
Cl20 0.062(4) 0.073(5) 0.064(5) 0.031(4) -0.020(4) 0.001(4)
Cl30 0.047(4) 0.048(4) 0.092(5) 0.023(4) 0.022(3) -0.014(3)
Cl40 0.051(4) 0.050(4) 0.080(5) 0.011(3) 0.034(3) 0.004(3)
Cl50 0.068(4) 0.052(4) 0.077(5) 0.044(4) -0.012(4) 0.003(3)
Cl60 0.044(3) 0.039(3) 0.055(4) 0.009(3) -0.012(3) -0.011(3)
N1 0.036(10) 0.036(10) 0.024(9) 0.000(8) 0.003(7) -0.008(8)
C1 0.049(14) 0.046(14) 0.025(12) 0.000(10) 0.007(10) 0.000(11)
C2 0.040(14) 0.066(19) 0.095(23) 0.055(17) -0.013(14) -0.002(13)
C3 0.076(19) 0.064(18) 0.063(19) 0.042(15) 0.013(15) 0.011(15)
C4 0.072(20) 0.082(22) 0.085(23) 0.045(18) 0.045(18) 0.024(17)
C5 0.027(11) 0.050(14) 0.022(11) 0.000(10) 0.001(8) 0.010(10)
C6 0.046(13) 0.046(14) 0.048(15) 0.027(12) 0.011(11) 0.009(11)
C7 0.043(13) 0.055(15) 0.021(12) -0.015(11) -0.002(10) 0.007(11)
C8 0.057(17) 0.093(22) 0.033(15) 0.003(14) 0.011(12) 0.002(15)
C9 0.053(15) 0.041(14) 0.068(18) 0.012(13) 0.021(13) 0.000(12)
C10 0.037(13) 0.042(15) 0.087(21) -0.016(14) 0.024(13) -0.011(11)
C11 0.071(21) 0.063(20) 0.115(29) 0.012(20) 0.054(20) 0.026(17)
C12 0.107(34) 0.116(38) 0.189(53) 0.024(35) 0.052(34) 0.015(28)
C13 0.036(12) 0.049(14) 0.043(14) 0.023(11) -0.007(10) 0.003(10)
C14 0.025(11) 0.052(14) 0.042(14) 0.012(11) -0.001(9) -0.015(10)
C15 0.057(15) 0.042(13) 0.030(13) -0.011(10) 0.035(11) -0.001(11)
C16 0.045(14) 0.069(17) 0.035(14) 0.001(12) 0.020(11) -0.008(12)

loop_
_atom_site_label
_atom_site_type_symbol
_atom_site_fract_x
_atom_site_fract_y
_atom_site_fract_z
_atom_site_U_iso_or_equiv
_atom_site_thermal_displace_type
_atom_site_occupancy
_atom_site_calc_flag
_atom_site_refinement_flags
_atom_site_disorder_group
Re1 Re -0.07095(7) 0.08809(4) 0.59226(8) 0.0277(2) Uani 1 d . .
Re2 Re -0.10200(7) 0.01684(5) 0.34947(8) 0.0287(2) Uani 1 d . .
Re3 Re 0.12110(7) 0.06371(4) 0.46911(8) 0.0275(2) Uani 1 d . .
Re4 Re 0.14001(8) 0.48479(5) 0.41875(9) 0.0320(2) Uani 1 d . .
Re5 Re 0.06915(8) 0.43244(5) 0.61049(9) 0.0323(2) Uani 1 d . .
Re6 Re -0.07620(8) 0.41496(5) 0.38497(9) 0.0309(2) Uani 1 d . .
Se1 Se 0.1467(3) 0.1291(2) 0.7010(3) 0.0381(11) Uani 0.64(2) d P 1
Se2 Se -0.0502(2) 0.16146(14) 0.4152(3) 0.0378(10) Uani 0.74(2) d P 1
Se3 Se 0.2817(2) -0.0393(2) 0.5277(3) 0.0400(11) Uani 0.66(2) d P 1
Se4 Se 0.0864(3) -0.0063(2) 0.2375(3) 0.0382(12) Uani 0.51(2) d P 1
Se5 Se -0.0051(3) 0.4687(2) 0.2054(3) 0.0425(12) Uani 0.65(2) d P 1
Se6 Se 0.1279(3) 0.3392(2) 0.4181(3) 0.0400(11) Uani 0.67(2) d P 1
Se7 Se 0.2738(3) 0.5017(2) 0.6386(3) 0.0410(12) Uani 0.63(2) d P 1
Se8 Se 0.1397(3) 0.6322(2) 0.4261(3) 0.0364(13) Uani 0.45(2) d P 1
Cl1 Cl 0.1467(3) 0.1291(2) 0.7010(3) 0.0381(11) Uani 0.36(2) d P 2
Cl2 Cl -0.0502(2) 0.16146(14) 0.4152(3) 0.0378(10) Uani 0.26(2) d P 2
Cl3 Cl 0.2817(2) -0.0393(2) 0.5277(3) 0.0400(11) Uani 0.34(2) d P 2
Cl4 Cl 0.0864(3) -0.0063(2) 0.2375(3) 0.0382(12) Uani 0.49(2) d P 2
Cl5 Cl -0.0051(3) 0.4687(2) 0.2054(3) 0.0425(12) Uani 0.35(2) d P 2
Cl6 Cl 0.1279(3) 0.3392(2) 0.4181(3) 0.0400(11) Uani 0.33(2) d P 2
Cl7 Cl 0.2738(3) 0.5017(2) 0.6386(3) 0.0410(12) Uani 0.37(2) d P 2
Cl8 Cl 0.1397(3) 0.6322(2) 0.4261(3) 0.0364(13) Uani 0.55(2) d P 2
Cl10 Cl -0.1601(6) 0.1993(3) 0.7123(6) 0.0472(15) Uani 1 d . .
Cl20 Cl -0.2294(7) 0.0360(4) 0.1541(7) 0.067(2) Uani 1 d . .
Cl30 Cl 0.2757(6) 0.1442(4) 0.4273(7) 0.059(2) Uani 1 d . .
Cl40 Cl 0.3206(6) 0.4671(4) 0.3168(7) 0.058(2) Uani 1 d . .
Cl50 Cl 0.1536(7) 0.3452(4) 0.7502(7) 0.064(2) Uani 1 d . .
Cl60 Cl -0.1749(5) 0.3055(3) 0.2407(6) 0.048(2) Uani 1 d . .
N1 N 0.4514(16) 0.2472(10) 0.0545(16) 0.033(4) Uani 1 d . .
C1 C 0.5264(21) 0.3185(14) 0.0443(20) 0.041(6) Uani 1 d . .
H1A H 0.5145(21) 0.3611(14) 0.1159(20) 0.049 Uiso 1 calc R .
H1B H 0.6149(21) 0.3037(14) 0.0560(20) 0.049 Uiso 1 calc R .
C2 C 0.4956(23) 0.3506(17) -0.0795(30) 0.064(8) Uani 1 d . .
H2A H 0.4108(23) 0.3728(17) -0.0881(30) 0.077 Uiso 1 calc R .
H2B H 0.5007(23) 0.3084(17) -0.1537(30) 0.077 Uiso 1 calc R .
C3 C 0.5920(27) 0.4161(17) -0.0738(29) 0.064(8) Uani 1 d . .
H3A H 0.5617(27) 0.4455(17) -0.1429(29) 0.077 Uiso 1 calc R .
H3B H 0.5939(27) 0.4529(17) 0.0081(29) 0.077 Uiso 1 calc R .
C4 C 0.7241(26) 0.3887(18) -0.0860(30) 0.073(9) Uani 1 d . .
H4A H 0.7755(26) 0.4340(18) -0.0812(30) 0.109 Uiso 1 calc R .
H4B H 0.7246(26) 0.3536(18) -0.1680(30) 0.109 Uiso 1 calc R .
H4C H 0.7569(26) 0.3610(18) -0.0165(30) 0.109 Uiso 1 calc R .
C5 C 0.5046(19) 0.2191(13) 0.1825(19) 0.035(5) Uani 1 d . .
H5A H 0.4632(19) 0.1699(13) 0.1831(19) 0.042 Uiso 1 calc R .
H5B H 0.5933(19) 0.2067(13) 0.1827(19) 0.042 Uiso 1 calc R .
C6 C 0.4915(22) 0.2756(14) 0.3059(22) 0.044(6) Uani 1 d . .
H6A H 0.4032(22) 0.2838(14) 0.3133(22) 0.053 Uiso 1 calc R .
H6B H 0.5270(22) 0.3266(14) 0.3050(22) 0.053 Uiso 1 calc R .
C7 C 0.5593(21) 0.2417(14) 0.4196(19) 0.043(6) Uani 1 d . .
H7A H 0.6491(21) 0.2393(14) 0.4178(19) 0.052 Uiso 1 calc R .
H7B H 0.5307(21) 0.1880(14) 0.4149(19) 0.052 Uiso 1 calc R .
C8 C 0.5331(24) 0.2939(18) 0.5443(23) 0.062(8) Uani 1 d . .
H8A H 0.5762(24) 0.2725(18) 0.6174(23) 0.093 Uiso 1 calc R .
H8B H 0.4442(24) 0.2957(18) 0.5459(23) 0.093 Uiso 1 calc R .
H8C H 0.5623(24) 0.3468(18) 0.5488(23) 0.093 Uiso 1 calc R .
C9 C 0.4641(23) 0.1808(14) -0.0619(27) 0.053(7) Uani 1 d . .
H9A H 0.4213(23) 0.1342(14) -0.0515(27) 0.063 Uiso 1 calc R .
H9B H 0.4206(23) 0.1978(14) -0.1401(27) 0.063 Uiso 1 calc R .
C10 C 0.5932(22) 0.1572(14) -0.0812(28) 0.057(8) Uani 1 d . .
H10A H 0.6386(22) 0.1377(14) -0.0061(28) 0.068 Uiso 1 calc R .
H10B H 0.6381(22) 0.2020(14) -0.0950(28) 0.068 Uiso 1 calc R .
C11 C 0.5797(30) 0.0897(18) -0.2046(34) 0.080(10) Uani 1 d . .
H11A H 0.5078(30) 0.1024(18) -0.2659(34) 0.096 Uiso 1 calc R .
H11B H 0.6539(30) 0.0898(18) -0.2453(34) 0.096 Uiso 1 calc R .
C12 C 0.5652(39) 0.0152(26) -0.1830(47) 0.135(17) Uani 1 d . .
H12A H 0.5579(39) -0.0218(26) -0.2640(47) 0.202 Uiso 1 calc R .
H12B H 0.4904(39) 0.0137(26) -0.1454(47) 0.202 Uiso 1 calc R .
H12C H 0.6369(39) 0.0011(26) -0.1244(47) 0.202 Uiso 1 calc R .
C13 C 0.3163(20) 0.2705(14) 0.0453(23) 0.043(6) Uani 1 d . .
H13A H 0.2873(20) 0.2839(14) -0.0398(23) 0.051 Uiso 1 calc R .
H13B H 0.3082(20) 0.3180(14) 0.1098(23) 0.051 Uiso 1 calc R .
C14 C 0.2298(18) 0.2057(14) 0.0659(23) 0.040(6) Uani 1 d . .
H14A H 0.2413(18) 0.1567(14) 0.0060(23) 0.048 Uiso 1 calc R .
H14B H 0.2525(18) 0.1955(14) 0.1539(23) 0.048 Uiso 1 calc R .
C15 C 0.0937(21) 0.2321(13) 0.0438(21) 0.042(6) Uani 1 d . .
H15A H 0.0741(21) 0.2475(13) -0.0410(21) 0.051 Uiso 1 calc R .
H15B H 0.0813(21) 0.2785(13) 0.1089(21) 0.051 Uiso 1 calc R .
C16 C 0.0024(22) 0.1663(15) 0.0504(22) 0.049(6) Uani 1 d . .
H16A H -0.0827(22) 0.1858(15) 0.0356(22) 0.073 Uiso 1 calc R .
H16B H 0.0202(22) 0.1517(15) 0.1348(22) 0.073 Uiso 1 calc R .
H16C H 0.0131(22) 0.1206(15) -0.0151(22) 0.073 Uiso 1 calc R .

loop_
_atom_type_symbol
_atom_type_description
_atom_type_scat_dispersion_real
_atom_type_scat_dispersion_imag
_atom_type_scat_source
C C 0.0033 0.0016 'International Tables Vol C Tables 4.2.6.8 and 6.1.1.4'
H H 0.0000 0.0000 'International Tables Vol C Tables 4.2.6.8 and 6.1.1.4'
N N 0.0061 0.0033 'International Tables Vol C Tables 4.2.6.8 and 6.1.1.4'
Cl Cl 0.1484 0.1585 'International Tables Vol C Tables 4.2.6.8 and 6.1.1.4'
Se Se -0.0929 2.2259 'International Tables Vol C Tables 4.2.6.8 and 6.1.1.4'
Re Re -1.0185 7.2310 'International Tables Vol C Tables 4.2.6.8 and 6.1.1.4'

loop_
_geom_angle_atom_site_label_1
_geom_angle_atom_site_label_2
_geom_angle_atom_site_label_3
_geom_angle
_geom_angle_site_symmetry_1
_geom_angle_site_symmetry_3
_geom_angle_publ_flag
Cl10 Re1 Cl2 92.2(2) . . ?
Cl10 Re1 Se2 92.2(2) . . ?
Cl10 Re1 Cl1 91.8(2) . . ?
Cl2 Re1 Cl1 89.63(10) . . ?
Cl10 Re1 Se1 91.8(2) . . ?
Se2 Re1 Se1 89.63(10) . . ?
Cl10 Re1 Cl3 92.4(2) . 2_556 ?
Cl2 Re1 Cl3 89.59(10) . 2_556 ?
Cl1 Re1 Cl3 175.80(10) . 2_556 ?
Cl10 Re1 Se3 92.4(2) . 2_556 ?
Se2 Re1 Se3 89.59(10) . 2_556 ?
Se1 Re1 Se3 175.80(10) . 2_556 ?
Cl10 Re1 Cl4 91.4(2) . 2_556 ?
Cl2 Re1 Cl4 176.35(10) . 2_556 ?
Cl1 Re1 Cl4 90.43(11) . 2_556 ?
Cl3 Re1 Cl4 90.09(11) 2_556 2_556 ?
Cl10 Re1 Se4 91.4(2) . 2_556 ?
Se2 Re1 Se4 176.35(10) . 2_556 ?
Se1 Re1 Se4 90.43(11) . 2_556 ?
Se3 Re1 Se4 90.09(11) 2_556 2_556 ?
Cl10 Re1 Re3 135.2(2) . . ?
Cl2 Re1 Re3 58.82(7) . . ?
Se2 Re1 Re3 58.82(7) . . ?
Cl1 Re1 Re3 58.01(8) . . ?
Se1 Re1 Re3 58.01(8) . . ?
Cl3 Re1 Re3 118.22(8) 2_556 . ?
Se3 Re1 Re3 118.22(8) 2_556 . ?
Cl4 Re1 Re3 118.31(8) 2_556 . ?
Se4 Re1 Re3 118.31(8) 2_556 . ?
Cl10 Re1 Re2 135.8(2) . . ?
Cl2 Re1 Re2 58.74(7) . . ?
Se2 Re1 Re2 58.74(7) . . ?
Cl1 Re1 Re2 118.04(8) . . ?
Se1 Re1 Re2 118.04(8) . . ?
Cl3 Re1 Re2 58.19(8) 2_556 . ?
Se3 Re1 Re2 58.19(8) 2_556 . ?
Cl4 Re1 Re2 118.18(8) 2_556 . ?
Se4 Re1 Re2 118.18(8) 2_556 . ?
Re3 Re1 Re2 60.04(4) . . ?
Cl10 Re1 Re2 134.3(2) . 2_556 ?
Cl2 Re1 Re2 118.77(7) . 2_556 ?
Se2 Re1 Re2 118.77(7) . 2_556 ?
Cl1 Re1 Re2 58.56(7) . 2_556 ?
Se1 Re1 Re2 58.56(7) . 2_556 ?
Cl3 Re1 Re2 118.44(8) 2_556 2_556 ?
Se3 Re1 Re2 118.44(8) 2_556 2_556 ?
Cl4 Re1 Re2 58.37(8) 2_556 2_556 ?
Se4 Re1 Re2 58.37(8) 2_556 2_556 ?
Re3 Re1 Re2 59.96(4) . 2_556 ?
Re2 Re1 Re2 89.92(5) . 2_556 ?
Cl20 Re2 Cl3 92.6(2) . 2_556 ?
Cl20 Re2 Se3 92.6(2) . 2_556 ?
Cl20 Re2 Cl4 90.5(2) . . ?
Cl3 Re2 Cl4 176.86(11) 2_556 . ?
Cl20 Re2 Se4 90.5(2) . . ?
Se3 Re2 Se4 176.86(11) 2_556 . ?
Cl20 Re2 Se2 92.6(2) . . ?
Se3 Re2 Se2 89.74(10) 2_556 . ?
Se4 Re2 Se2 89.88(10) . . ?
Cl20 Re2 Cl2 92.6(2) . . ?
Cl3 Re2 Cl2 89.74(10) 2_556 . ?
Cl4 Re2 Cl2 89.88(10) . . ?
Cl20 Re2 Cl1 91.3(2) . 2_556 ?
Cl3 Re2 Cl1 89.46(10) 2_556 2_556 ?
Cl4 Re2 Cl1 90.71(11) . 2_556 ?
Cl2 Re2 Cl1 176.07(10) . 2_556 ?
Cl20 Re2 Se1 91.3(2) . 2_556 ?
Se3 Re2 Se1 89.46(10) 2_556 2_556 ?
Se4 Re2 Se1 90.71(11) . 2_556 ?
Se2 Re2 Se1 176.07(10) . 2_556 ?
Cl20 Re2 Re1 136.3(2) . . ?
Cl3 Re2 Re1 58.86(8) 2_556 . ?
Se3 Re2 Re1 58.86(8) 2_556 . ?
Cl4 Re2 Re1 118.43(9) . . ?
Se4 Re2 Re1 118.43(9) . . ?
Se2 Re2 Re1 58.31(7) . . ?
Cl2 Re2 Re1 58.31(7) . . ?
Cl1 Re2 Re1 118.13(8) 2_556 . ?
Se1 Re2 Re1 118.13(8) 2_556 . ?
Cl20 Re2 Re3 135.2(2) . 2_556 ?
Cl3 Re2 Re3 58.87(7) 2_556 2_556 ?
Se3 Re2 Re3 58.87(7) 2_556 2_556 ?
Cl4 Re2 Re3 118.74(8) . 2_556 ?
Se4 Re2 Re3 118.74(8) . 2_556 ?
Se2 Re2 Re3 118.45(8) . 2_556 ?
Cl2 Re2 Re3 118.45(8) . 2_556 ?
Cl1 Re2 Re3 57.98(8) 2_556 2_556 ?
Se1 Re2 Re3 57.98(8) 2_556 2_556 ?
Re1 Re2 Re3 60.15(3) . 2_556 ?
Cl20 Re2 Re3 134.7(2) . . ?
Cl3 Re2 Re3 118.80(8) 2_556 . ?
Se3 Re2 Re3 118.80(8) 2_556 . ?
Cl4 Re2 Re3 58.48(8) . . ?
Se4 Re2 Re3 58.48(8) . . ?
Se2 Re2 Re3 58.65(7) . . ?
Cl2 Re2 Re3 58.65(7) . . ?
Cl1 Re2 Re3 118.59(8) 2_556 . ?
Se1 Re2 Re3 118.59(8) 2_556 . ?
Re1 Re2 Re3 59.95(4) . . ?
Re3 Re2 Re3 90.00(4) 2_556 . ?
Cl30 Re3 Cl1 92.0(2) . . ?
Cl30 Re3 Se1 92.0(2) . . ?
Cl30 Re3 Cl4 91.0(2) . . ?
Cl1 Re3 Cl4 177.05(10) . . ?
Cl30 Re3 Se4 91.0(2) . . ?
Se1 Re3 Se4 177.05(10) . . ?
Cl30 Re3 Se2 91.9(2) . . ?
Se1 Re3 Se2 89.85(10) . . ?
Se4 Re3 Se2 89.90(11) . . ?
Cl30 Re3 Cl2 91.9(2) . . ?
Cl1 Re3 Cl2 89.85(10) . . ?
Cl4 Re3 Cl2 89.90(11) . . ?
Cl30 Re3 Se3 91.9(2) . . ?
Se1 Re3 Se3 89.60(11) . . ?
Se4 Re3 Se3 90.46(11) . . ?
Se2 Re3 Se3 176.14(9) . . ?
Cl30 Re3 Cl3 91.9(2) . . ?
Cl1 Re3 Cl3 89.60(11) . . ?
Cl4 Re3 Cl3 90.46(11) . . ?
Cl2 Re3 Cl3 176.14(9) . . ?
Cl30 Re3 Re1 135.4(2) . . ?
Cl1 Re3 Re1 58.90(7) . . ?
Se1 Re3 Re1 58.90(7) . . ?
Cl4 Re3 Re1 118.61(9) . . ?
Se4 Re3 Re1 118.61(9) . . ?
Se2 Re3 Re1 58.30(7) . . ?
Cl2 Re3 Re1 58.30(7) . . ?
Se3 Re3 Re1 118.31(8) . . ?
Cl3 Re3 Re1 118.31(8) . . ?
Cl30 Re3 Re2 135.4(2) . 2_556 ?
Cl1 Re3 Re2 58.90(7) . 2_556 ?
Se1 Re3 Re2 58.90(7) . 2_556 ?
Cl4 Re3 Re2 118.79(8) . 2_556 ?
Se4 Re3 Re2 118.79(8) . 2_556 ?
Se2 Re3 Re2 118.42(8) . 2_556 ?
Cl2 Re3 Re2 118.42(8) . 2_556 ?
Se3 Re3 Re2 58.18(8) . 2_556 ?
Cl3 Re3 Re2 58.18(8) . 2_556 ?
Re1 Re3 Re2 60.14(4) . 2_556 ?
Cl30 Re3 Re2 134.6(2) . . ?
Cl1 Re3 Re2 118.89(8) . . ?
Se1 Re3 Re2 118.89(8) . . ?
Cl4 Re3 Re2 58.61(8) . . ?
Se4 Re3 Re2 58.61(8) . . ?
Se2 Re3 Re2 58.56(7) . . ?
Cl2 Re3 Re2 58.56(7) . . ?
Se3 Re3 Re2 118.57(8) . . ?
Cl3 Re3 Re2 118.57(8) . . ?
Re1 Re3 Re2 60.01(4) . . ?
Re2 Re3 Re2 90.00(4) 2_556 . ?
Cl40 Re4 Cl6 92.2(2) . . ?
Cl40 Re4 Se6 92.2(2) . . ?
Cl40 Re4 Cl7 91.0(2) . . ?
Cl6 Re4 Cl7 89.43(10) . . ?
Cl40 Re4 Se7 91.0(2) . . ?
Se6 Re4 Se7 89.43(10) . . ?
Cl40 Re4 Se5 92.4(2) . . ?
Se6 Re4 Se5 90.30(10) . . ?
Se7 Re4 Se5 176.59(11) . . ?
Cl40 Re4 Cl5 92.4(2) . . ?
Cl6 Re4 Cl5 90.30(10) . . ?
Cl7 Re4 Cl5 176.59(11) . . ?
Cl40 Re4 Cl8 91.4(2) . . ?
Cl6 Re4 Cl8 176.33(11) . . ?
Cl7 Re4 Cl8 90.56(11) . . ?
Cl5 Re4 Cl8 89.49(11) . . ?
Cl40 Re4 Se8 91.4(2) . . ?
Se6 Re4 Se8 176.33(11) . . ?
Se7 Re4 Se8 90.56(11) . . ?
Se5 Re4 Se8 89.49(11) . . ?
Cl40 Re4 Re6 134.2(2) . 2_566 ?
Cl6 Re4 Re6 118.56(9) . 2_566 ?
Se6 Re4 Re6 118.56(9) . 2_566 ?
Cl7 Re4 Re6 58.96(8) . 2_566 ?
Se7 Re4 Re6 58.96(8) . 2_566 ?
Se5 Re4 Re6 118.35(8) . 2_566 ?
Cl5 Re4 Re6 118.35(8) . 2_566 ?
Cl8 Re4 Re6 58.50(9) . 2_566 ?
Se8 Re4 Re6 58.50(9) . 2_566 ?
Cl40 Re4 Re5 134.9(2) . . ?
Cl6 Re4 Re5 58.52(8) . . ?
Se6 Re4 Re5 58.52(8) . . ?
Cl7 Re4 Re5 58.50(8) . . ?
Se7 Re4 Re5 58.50(8) . . ?
Se5 Re4 Re5 118.62(8) . . ?
Cl5 Re4 Re5 118.62(8) . . ?
Cl8 Re4 Re5 118.53(9) . . ?
Se8 Re4 Re5 118.53(9) . . ?
Re6 Re4 Re5 60.04(4) 2_566 . ?
Cl40 Re4 Re6 136.0(2) . . ?
Cl6 Re4 Re6 58.92(7) . . ?
Se6 Re4 Re6 58.92(7) . . ?
Cl7 Re4 Re6 118.49(8) . . ?
Se7 Re4 Re6 118.49(8) . . ?
Se5 Re4 Re6 58.63(8) . . ?
Cl5 Re4 Re6 58.63(8) . . ?
Cl8 Re4 Re6 118.03(8) . . ?
Se8 Re4 Re6 118.03(8) . . ?
Re6 Re4 Re6 89.81(5) 2_566 . ?
Re5 Re4 Re6 59.99(4) . . ?
Cl50 Re5 Cl8 90.6(2) . 2_566 ?
Cl50 Re5 Se8 90.6(2) . 2_566 ?
Cl50 Re5 Se6 91.4(2) . . ?
Se8 Re5 Se6 90.10(11) 2_566 . ?
Cl50 Re5 Cl6 91.4(2) . . ?
Cl8 Re5 Cl6 90.10(11) 2_566 . ?
Cl50 Re5 Se7 92.5(2) . . ?
Se8 Re5 Se7 176.97(11) 2_566 . ?
Se6 Re5 Se7 89.61(11) . . ?
Cl50 Re5 Cl7 92.5(2) . . ?
Cl8 Re5 Cl7 176.97(11) 2_566 . ?
Cl6 Re5 Cl7 89.61(11) . . ?
Cl50 Re5 Cl5 91.9(2) . 2_566 ?
Cl8 Re5 Cl5 89.89(11) 2_566 2_566 ?
Cl6 Re5 Cl5 176.66(10) . 2_566 ?
Cl7 Re5 Cl5 90.22(11) . 2_566 ?
Cl50 Re5 Se5 91.9(2) . 2_566 ?
Se8 Re5 Se5 89.89(11) 2_566 2_566 ?
Se6 Re5 Se5 176.66(10) . 2_566 ?
Se7 Re5 Se5 90.22(11) . 2_566 ?
Cl50 Re5 Re4 135.6(2) . . ?
Cl8 Re5 Re4 118.72(9) 2_566 . ?
Se8 Re5 Re4 118.72(9) 2_566 . ?
Se6 Re5 Re4 58.63(7) . . ?
Cl6 Re5 Re4 58.63(7) . . ?
Se7 Re5 Re4 58.70(8) . . ?
Cl7 Re5 Re4 58.70(8) . . ?
Cl5 Re5 Re4 118.59(8) 2_566 . ?
Se5 Re5 Re4 118.59(8) 2_566 . ?
Cl50 Re5 Re6 134.3(2) . . ?
Cl8 Re5 Re6 58.70(9) 2_566 . ?
Se8 Re5 Re6 58.70(9) 2_566 . ?
Se6 Re5 Re6 58.97(7) . . ?
Cl6 Re5 Re6 58.97(7) . . ?
Se7 Re5 Re6 118.71(9) . . ?
Cl7 Re5 Re6 118.71(9) . . ?
Cl5 Re5 Re6 118.36(8) 2_566 . ?
Se5 Re5 Re6 118.36(8) 2_566 . ?
Re4 Re5 Re6 60.02(4) . . ?
Cl50 Re5 Re6 135.9(2) . 2_566 ?
Cl8 Re5 Re6 118.65(8) 2_566 2_566 ?
Se8 Re5 Re6 118.65(8) 2_566 2_566 ?
Se6 Re5 Re6 118.59(8) . 2_566 ?
Cl6 Re5 Re6 118.59(8) . 2_566 ?
Se7 Re5 Re6 59.00(7) . 2_566 ?
Cl7 Re5 Re6 59.00(7) . 2_566 ?
Cl5 Re5 Re6 58.63(8) 2_566 2_566 ?
Se5 Re5 Re6 58.63(8) 2_566 2_566 ?
Re4 Re5 Re6 59.97(4) . 2_566 ?
Re6 Re5 Re6 89.79(5) . 2_566 ?
Cl60 Re6 Cl8 90.8(2) . 2_566 ?
Cl60 Re6 Se8 90.8(2) . 2_566 ?
Cl60 Re6 Se5 92.7(2) . . ?
Se8 Re6 Se5 176.52(10) 2_566 . ?
Cl60 Re6 Cl5 92.7(2) . . ?
Cl8 Re6 Cl5 176.52(10) 2_566 . ?
Cl60 Re6 Se6 91.9(2) . . ?
Se8 Re6 Se6 89.54(11) 2_566 . ?
Se5 Re6 Se6 89.99(11) . . ?
Cl60 Re6 Cl6 91.9(2) . . ?
Cl8 Re6 Cl6 89.54(11) 2_566 . ?
Cl5 Re6 Cl6 89.99(11) . . ?
Cl60 Re6 Cl7 91.8(2) . 2_566 ?
Cl8 Re6 Cl7 90.46(11) 2_566 2_566 ?
Cl5 Re6 Cl7 89.79(11) . 2_566 ?
Cl6 Re6 Cl7 176.36(10) . 2_566 ?
Cl60 Re6 Se7 91.8(2) . 2_566 ?
Se8 Re6 Se7 90.46(11) 2_566 2_566 ?
Se5 Re6 Se7 89.79(11) . 2_566 ?
Se6 Re6 Se7 176.36(10) . 2_566 ?
Cl60 Re6 Re4 134.2(2) . 2_566 ?
Cl8 Re6 Re4 58.83(8) 2_566 2_566 ?
Se8 Re6 Re4 58.83(8) 2_566 2_566 ?
Se5 Re6 Re4 118.57(8) . 2_566 ?
Cl5 Re6 Re4 118.57(8) . 2_566 ?
Se6 Re6 Re4 118.62(8) . 2_566 ?
Cl6 Re6 Re4 118.62(8) . 2_566 ?
Cl7 Re6 Re4 58.48(8) 2_566 2_566 ?
Se7 Re6 Re4 58.48(8) 2_566 2_566 ?
Cl60 Re6 Re5 134.3(2) . . ?
Cl8 Re6 Re5 58.38(8) 2_566 . ?
Se8 Re6 Re5 58.38(8) 2_566 . ?
Se5 Re6 Re5 118.60(8) . . ?
Cl5 Re6 Re5 118.60(8) . . ?
Se6 Re6 Re5 58.36(8) . . ?
Cl6 Re6 Re5 58.36(8) . . ?
Cl7 Re6 Re5 118.74(9) 2_566 . ?
Se7 Re6 Re5 118.74(9) 2_566 . ?
Re4 Re6 Re5 60.26(4) 2_566 . ?
Cl60 Re6 Re4 135.6(2) . . ?
Cl8 Re6 Re4 118.35(8) 2_566 . ?
Se8 Re6 Re4 118.35(8) 2_566 . ?
Se5 Re6 Re4 58.62(8) . . ?
Cl5 Re6 Re4 58.62(8) . . ?
Se6 Re6 Re4 58.42(7) . . ?
Cl6 Re6 Re4 58.42(7) . . ?
Cl7 Re6 Re4 118.55(7) 2_566 . ?
Se7 Re6 Re4 118.55(7) 2_566 . ?
Re4 Re6 Re4 90.19(5) 2_566 . ?
Re5 Re6 Re4 59.98(4) . . ?
Re3 Se1 Re1 63.09(7) . . ?
Re3 Se1 Re2 63.12(7) . 2_556 ?
Re1 Se1 Re2 62.91(7) . 2_556 ?
Re1 Se2 Re2 62.96(7) . . ?
Re1 Se2 Re3 62.88(7) . . ?
Re2 Se2 Re3 62.79(7) . . ?
Re2 Se3 Re1 62.96(7) 2_556 2_556 ?
Re2 Se3 Re3 62.95(7) 2_556 . ?
Re1 Se3 Re3 62.86(7) 2_556 . ?
Re3 Se4 Re2 62.91(9) . . ?
Re3 Se4 Re1 62.86(8) . 2_556 ?
Re2 Se4 Re1 62.78(8) . 2_556 ?
Re5 Se5 Re4 63.01(8) 2_566 . ?
Re5 Se5 Re6 62.77(8) 2_566 . ?
Re4 Se5 Re6 62.75(8) . . ?
Re5 Se6 Re4 62.85(8) . . ?
Re5 Se6 Re6 62.67(8) . . ?
Re4 Se6 Re6 62.65(7) . . ?
Re5 Se7 Re4 62.81(7) . . ?
Re5 Se7 Re6 62.67(7) . 2_566 ?
Re4 Se7 Re6 62.55(7) . 2_566 ?
Re5 Se8 Re6 62.92(8) 2_566 2_566 ?
Re5 Se8 Re4 63.08(8) 2_566 . ?
Re6 Se8 Re4 62.67(8) 2_566 . ?
Re3 Cl1 Re1 63.09(7) . . ?
Re3 Cl1 Re2 63.12(7) . 2_556 ?
Re1 Cl1 Re2 62.91(7) . 2_556 ?
Re1 Cl2 Re2 62.96(7) . . ?
Re1 Cl2 Re3 62.88(7) . . ?
Re2 Cl2 Re3 62.79(7) . . ?
Re2 Cl3 Re1 62.96(7) 2_556 2_556 ?
Re2 Cl3 Re3 62.95(7) 2_556 . ?
Re1 Cl3 Re3 62.86(7) 2_556 . ?
Re3 Cl4 Re2 62.91(9) . . ?
Re3 Cl4 Re1 62.86(8) . 2_556 ?
Re2 Cl4 Re1 62.78(8) . 2_556 ?
Re5 Cl5 Re4 63.01(8) 2_566 . ?
Re5 Cl5 Re6 62.77(8) 2_566 . ?
Re4 Cl5 Re6 62.75(8) . . ?
Re5 Cl6 Re4 62.85(8) . . ?
Re5 Cl6 Re6 62.67(8) . . ?
Re4 Cl6 Re6 62.65(7) . . ?
Re5 Cl7 Re4 62.81(7) . . ?
Re5 Cl7 Re6 62.67(7) . 2_566 ?
Re4 Cl7 Re6 62.55(7) . 2_566 ?
Re5 Cl8 Re6 62.92(8) 2_566 2_566 ?
Re5 Cl8 Re4 63.08(8) 2_566 . ?
Re6 Cl8 Re4 62.67(8) 2_566 . ?
C13 N1 C1 108.8(17) . . ?
C13 N1 C9 107.5(17) . . ?
C1 N1 C9 108.7(16) . . ?
C13 N1 C5 112.9(16) . . ?
C1 N1 C5 108.8(15) . . ?
C9 N1 C5 110.2(17) . . ?
C2 C1 N1 116.8(18) . . ?
C1 C2 C3 107.6(21) . . ?
C4 C3 C2 116.6(25) . . ?
C6 C5 N1 116.7(17) . . ?
C5 C6 C7 109.2(18) . . ?
C6 C7 C8 109.1(20) . . ?
C10 C9 N1 115.9(20) . . ?
C9 C10 C11 105.6(21) . . ?
C12 C11 C10 115.6(35) . . ?
N1 C13 C14 114.5(18) . . ?
C15 C14 C13 110.5(19) . . ?
C14 C15 C16 112.5(20) . . ?

loop_
_geom_bond_atom_site_label_1
_geom_bond_atom_site_label_2
_geom_bond_distance
_geom_bond_site_symmetry_2
_geom_bond_publ_flag
Re1 Cl10 2.345(5) . ?
Re1 Cl2 2.490(3) . ?
Re1 Se2 2.490(3) . ?
Re1 Cl1 2.501(3) . ?
Re1 Se1 2.501(3) . ?
Re1 Cl3 2.504(3) 2_556 ?
Re1 Se3 2.504(3) 2_556 ?
Re1 Cl4 2.513(3) 2_556 ?
Re1 Se4 2.513(3) 2_556 ?
Re1 Re3 2.6046(13) . ?
Re1 Re2 2.6060(14) . ?
Re1 Re2 2.6106(14) 2_556 ?
Re2 Cl20 2.355(6) . ?
Re2 Cl3 2.486(3) 2_556 ?
Re2 Se3 2.486(3) 2_556 ?
Re2 Cl4 2.500(3) . ?
Re2 Se4 2.500(3) . ?
Re2 Se2 2.501(3) . ?
Re2 Cl2 2.501(3) . ?
Re2 Cl1 2.502(3) 2_556 ?
Re2 Se1 2.502(3) 2_556 ?
Re2 Re3 2.6061(13) 2_556 ?
Re2 Re3 2.6070(14) . ?
Re3 Cl30 2.354(6) . ?
Re3 Cl1 2.477(3) . ?
Re3 Se1 2.477(3) . ?
Re3 Cl4 2.496(3) . ?
Re3 Se4 2.496(3) . ?
Re3 Se2 2.504(3) . ?
Re3 Cl2 2.504(3) . ?
Re3 Se3 2.505(3) . ?
Re3 Cl3 2.505(3) . ?
Re3 Re2 2.6060(13) 2_556 ?
Re4 Cl40 2.362(6) . ?
Re4 Cl6 2.498(3) . ?
Re4 Se6 2.498(3) . ?
Re4 Cl7 2.501(3) . ?
Re4 Se7 2.501(3) . ?
Re4 Se5 2.501(3) . ?
Re4 Cl5 2.501(3) . ?
Re4 Cl8 2.507(3) . ?
Re4 Se8 2.507(3) . ?
Re4 Re6 2.603(2) 2_566 ?
Re4 Re5 2.6035(14) . ?
Re4 Re6 2.6045(13) . ?
Re5 Cl50 2.347(6) . ?
Re5 Cl8 2.490(3) 2_566 ?
Re5 Se8 2.490(3) 2_566 ?
Re5 Se6 2.495(3) . ?
Re5 Cl6 2.495(3) . ?
Re5 Se7 2.496(3) . ?
Re5 Cl7 2.496(3) . ?
Re5 Cl5 2.501(3) 2_566 ?
Re5 Se5 2.501(3) 2_566 ?
Re5 Re6 2.6038(15) . ?
Re5 Re6 2.6051(12) 2_566 ?
Re6 Cl60 2.351(5) . ?
Re6 Cl8 2.499(3) 2_566 ?
Re6 Se8 2.499(3) 2_566 ?
Re6 Se5 2.502(3) . ?
Re6 Cl5 2.502(3) . ?
Re6 Se6 2.511(3) . ?
Re6 Cl6 2.511(3) . ?
Re6 Cl7 2.514(3) 2_566 ?
Re6 Se7 2.514(3) 2_566 ?
Re6 Re4 2.603(2) 2_566 ?
Se1 Re2 2.502(3) 2_556 ?
Se3 Re2 2.486(3) 2_556 ?
Se3 Re1 2.504(3) 2_556 ?
Se4 Re1 2.513(3) 2_556 ?
Se5 Re5 2.501(3) 2_566 ?
Se7 Re6 2.514(3) 2_566 ?
Se8 Re5 2.490(3) 2_566 ?
Se8 Re6 2.499(3) 2_566 ?
Cl1 Re2 2.502(3) 2_556 ?
Cl3 Re2 2.486(3) 2_556 ?
Cl3 Re1 2.504(3) 2_556 ?
Cl4 Re1 2.513(3) 2_556 ?
Cl5 Re5 2.501(3) 2_566 ?
Cl7 Re6 2.514(3) 2_566 ?
Cl8 Re5 2.490(3) 2_566 ?
Cl8 Re6 2.499(3) 2_566 ?
N1 C13 1.48(3) . ?
N1 C1 1.52(3) . ?
N1 C9 1.53(3) . ?
N1 C5 1.54(3) . ?
C1 C2 1.50(3) . ?
C2 C3 1.55(3) . ?
C3 C4 1.50(4) . ?
C5 C6 1.50(3) . ?
C6 C7 1.50(3) . ?
C7 C8 1.51(3) . ?
C9 C10 1.47(3) . ?
C10 C11 1.56(4) . ?
C11 C12 1.36(5) . ?
C13 C14 1.55(3) . ?
C14 C15 1.51(3) . ?
C15 C16 1.55(3) . ?
